data_4128626
loop_
_publ_author_name
'Sandmeier, Tobias'
'Goetzke, F. Wieland'
'Krautwald, Simon'
'Carreira, Erick M.'

_publ_section_title
;
 Iridium-Catalyzed Enantioselective Allylic Substitution with Aqueous
 Solutions of Nucleophiles.
;
_journal_issue 31
_journal_name_full 'Journal of the American Chemical Society'
_journal_page_first 12212
_journal_page_last 12218
_journal_paper_doi 10.1021/jacs.9b05830
_journal_volume 141
_journal_year 2019
_chemical_absolute_configuration ad
_chemical_formula_moiety 'Cl, C13 H14 N O'
_chemical_formula_sum 'C13 H14 Cl N O'
_chemical_formula_weight 235.70
_space_group_crystal_system orthorhombic
_space_group_IT_number 19
_space_group_name_Hall 'P 2ac 2ab'
_space_group_name_H-M_alt 'P 21 21 21'
_atom_sites_solution_hydrogens mixed
_atom_sites_solution_primary dual
_audit_creation_date 2018-07-02
_audit_creation_method
;
Olex2 1.2
(compiled 2018.05.29 svn.r3508 for OlexSys, GUI svn.r5506)
;
_cell_angle_alpha 90
_cell_angle_beta 90
_cell_angle_gamma 90
_cell_formula_units_Z 4
_cell_length_a 6.2187(2)
_cell_length_b 7.2638(2)
_cell_length_c 27.5254(7)
_cell_measurement_reflns_used 11430
_cell_measurement_temperature 100.0(1)
_cell_measurement_theta_max 79.2390
_cell_measurement_theta_min 3.2140
_cell_volume 1243.36(6)
_computing_cell_refinement 'CrysAlisPro 1.171.39.31d (Rigaku OD, 2017)'
_computing_data_collection 'CrysAlisPro 1.171.39.31d (Rigaku OD, 2017)'
_computing_data_reduction 'CrysAlisPro 1.171.39.31d (Rigaku OD, 2017)'
_computing_molecular_graphics 'Olex2 (Dolomanov et al., 2009)'
_computing_publication_material 'Olex2 (Dolomanov et al., 2009)'
_computing_structure_refinement 'ShelXL (Sheldrick, 2015)'
_computing_structure_solution 'ShelXT (Sheldrick, 2015)'
_diffrn_ambient_environment N~2~
_diffrn_ambient_temperature 100.0(1)
_diffrn_detector 'CCD plate'
_diffrn_detector_type 'Pilatus 300K'
_diffrn_measured_fraction_theta_full 1.000
_diffrn_measured_fraction_theta_max 0.994
_diffrn_measurement_details
;
List of Runs (angles in degrees, time in seconds):

  # Type    Start    End  Width  t~exp~   \w     \q     \k     \f   Frames
--------------------------------------------------------------------------
  1  \w     14.00  44.00   0.50    2.22    --   38.00  79.00 -83.29   60
  2  \w      5.00  31.00   0.50    2.22    --   34.00  89.00-164.60   52
  3  \w     36.00  63.00   0.50    2.22    --   58.00  73.00  -9.41   54
  4  \w     28.00  58.00   0.50    2.22    --   50.00  73.00  56.05   60
  5  \w     34.00  61.00   0.50    2.22    --   54.00  72.00 124.52   54
  6  \w     94.00 123.00   0.50    8.87    --  110.00  57.00 150.00   58
  7  \w    122.00 176.00   0.50    8.87    --  110.00  77.00 120.00  108
  8  \w    152.00 177.00   0.50    8.87    --  110.00  77.00  90.00   50
  9  \w    146.00 172.00   0.50    8.87    --  110.00  57.00  90.00   52
 10  \w    134.00 176.00   0.50    8.87    --  110.00  77.00 150.00   84
 11  \w    129.00 156.00   0.50    8.87    --  110.00  77.00   0.00   54
 12  \w    120.00 170.00   0.50    8.87    --  110.00  77.00 -60.00  100
 13  \w    125.00 173.00   0.50    8.87    --  110.00  77.00-120.00   96
 14  \w    122.00 171.00   0.50    8.87    --  110.00  77.00 -30.00   98
 15  \w     95.00 147.00   0.50    8.87    --  110.00  57.00-180.00  104
 16  \w     94.00 121.00   0.50    8.87    --  110.00  57.00-120.00   54
 17  \w     94.00 140.00   0.50    8.87    --  110.00  57.00 -90.00   92
 18  \w     99.00 129.00   0.50    8.87    --  110.00  38.00 -30.00   60
 19  \w     86.00 112.00   0.50    8.87    --  110.00  77.00   0.00   52
 20  \w     94.00 145.00   0.50    8.87    --  110.00  60.00  11.82  102
 21  \w     88.00 173.00   0.50    8.87    --  110.00  77.00 -90.00  170
 22  \w     86.00 173.00   0.50    8.87    --  110.00  77.00  60.00  174
 23  \w     94.00 127.00   0.50    8.87    --  110.00  57.00  90.00   66
 24  \w     99.00 126.00   0.50    8.87    --  110.00  38.00 150.00   54
 25  \w     87.00 113.00   0.50    8.87    --  110.00  77.00 120.00   52
 26  \w     86.00 139.00   0.50    8.87    --  110.00  77.00  90.00  106
 27  \w     87.00 159.00   0.50    8.87    --  110.00  77.00  30.00  144
 28  \w     86.00 114.00   0.50    8.87    --  110.00  77.00 -60.00   56
 29  \w     87.00 120.00   0.50    8.87    --  110.00  77.00-120.00   66
 30  \w     87.00 158.00   0.50    8.87    --  110.00  77.00-180.00  142
 31  \w     86.00 173.00   0.50    8.87    --  110.00  77.00-150.00  174
 32  \w     87.00 133.00   0.50    8.87    --  110.00  78.00  16.74   92
 33  \w     86.00 117.00   0.50    8.87    --  110.00  77.00 -30.00   62
 34  \w     87.00 127.00   0.50    8.87    --  110.00  77.00 150.00   80
 35  \w     44.00  80.00   0.50    8.87    --  110.00 -57.00  30.00   72
 36  \w    108.00 133.00   0.50    8.87    --  110.00 -77.00  90.00   50
 37  \w     53.00  91.00   0.50    8.87    --  110.00 -77.00  90.00   76
 38  \w     57.00 103.00   0.50    8.87    --  110.00-125.00  60.00   92
 39  \w     40.00 103.00   0.50    8.87    --  110.00 -99.00 -60.00  126
 40  \w     89.00 119.00   0.50    8.87    --  110.00-125.00 -90.00   60
 41  \w     97.00 122.00   0.50    8.87    --  110.00 -77.00-120.00   50
 42  \w     50.00  79.00   0.50    8.87    --  110.00 -77.00-120.00   58
 43  \w     46.00  83.00   0.50    8.87    --  110.00-125.00 -90.00   74
 44  \w     48.00  92.00   0.50    8.87    --  110.00 -99.00-180.00   88
 45  \w    -23.00  35.00   0.50    2.22    --   48.87 -38.00 -30.00  116
 46  \w     45.00 107.00   0.50    8.87    --  110.00 -99.00  60.00  124
 47  \w    -58.00 -33.00   0.50    2.22    --  -48.87 -57.00 120.00   50
 48  \w    -61.00 -32.00   0.50    2.22    --  -54.00 -73.00  35.68   58
 49  \w    -65.00 -36.00   0.50    2.22    --  -58.00 -73.00  97.61   58
 50  \w    -70.00 -45.00   0.50    8.87    --  -62.00 -70.00  17.36   50
 51  \w    -69.00 -36.00   0.50    2.22    --  -48.87 -19.00 -60.00   66
 52  \w    -68.00 -41.00   0.50    8.87    --  -62.00 -73.00 -90.99   54
 53  \w    -76.00 -50.00   0.50    8.87    --  -70.00 -67.00 -57.57   52
 54  \w    -78.00 -50.00   0.50    8.87    --  -70.00 -67.00 -78.31   56
 55  \w    -77.00 -51.00   0.50    8.87    --  -70.00 -64.00 -31.20   52
 56  \w    -79.00 -54.00   0.50    8.87    --  -70.00 -57.00 -60.00   50
 57  \w    -85.00 -51.00   0.50    8.87    --  -70.00 -66.00   2.94   68
 58  \w    -81.00 -51.00   0.50    8.87    --  -70.00 -67.00  48.31   60
 59  \w    -77.00 -51.00   0.50    8.87    --  -70.00 -65.00  77.75   52
 60  \w    -77.00 -49.00   0.50    8.87    --  -70.00 -70.00 133.86   56
 61  \w    -73.00 -48.00   0.50    8.87    --  -70.00 -72.00 151.56   50
 62  \w    -83.00 -41.00   0.50    2.22    --  -48.87 -19.00 150.00   84
 63  \w    -85.00 -35.00   0.50    2.22    --  -48.87 -38.00 120.00  100
 64  \w    -77.00 -52.00   0.50    8.87    --  -70.00 -62.00  57.63   50
 65  \w    -86.00 -49.00   0.50    8.87    --  -70.00 -71.00 111.59   74
 66  \w    -79.00 -54.00   0.50    8.87    --  -70.00 -58.00 170.93   50
 67  \w    -79.00 -54.00   0.50    8.87    --  -70.00 -57.00 150.00   50
 68  \w   -117.00 -92.00   0.50    2.22    --  -48.87 -57.00 120.00   50
 69  \w   -114.00 -89.00   0.50    2.22    --  -48.87 -19.00 150.00   50
 70  \w   -112.00 -86.00   0.50    8.87    --  -70.00 -67.00  48.31   52
 71  \w   -130.00-104.00   0.50    8.87    --  -62.00 -70.00  17.36   52
 72  \w   -112.00 -86.00   0.50    2.22    --  -48.87 -19.00 -60.00   52
 73  \w   -129.00 -87.00   0.50    8.87    --  -62.00 -73.00 -90.99   84
 74  \w    -89.00 -49.00   0.50    8.87    --  -70.00 -70.00-101.98   80
 75  \w    -87.00 -52.00   0.50    8.87    --  -70.00 -62.00-158.80   70
 76  \w    -85.00 -48.00   0.50    8.87    --  -70.00 -73.00-120.68   74
 77  \w   -135.00-104.00   0.50    8.87    --  -70.00 -70.00-101.98   62
 78  \w    -86.00  -3.00   0.50    8.87    --  -70.00  77.00 -90.00  166
 79  \w    -53.00 -28.00   0.50    2.22    --   14.00 156.00-149.97   50
 80  \w    -72.00 -20.00   0.50    8.87    --  -70.00 125.00  60.00  104
 81  \w   -139.00-112.00   0.50    8.87    --  -70.00 -58.00 170.93   54
 82  \w   -136.00-110.00   0.50    8.87    --  -70.00 -72.00 151.56   52
;
_diffrn_measurement_device 'four-circle diffractometer'
_diffrn_measurement_device_type 'XtaLAB Synergy, Dualflex, Pilatus 300K'
_diffrn_measurement_method '\w scans'
_diffrn_orient_matrix_type 'CrysAlisPro convention (1999,Acta A55,543-557)'
_diffrn_orient_matrix_UB_11 -0.0399211000
_diffrn_orient_matrix_UB_12 0.2057497000
_diffrn_orient_matrix_UB_13 0.0101171000
_diffrn_orient_matrix_UB_21 -0.0175840000
_diffrn_orient_matrix_UB_22 0.0362588000
_diffrn_orient_matrix_UB_23 -0.0549875000
_diffrn_orient_matrix_UB_31 -0.2439383000
_diffrn_orient_matrix_UB_32 -0.0363486000
_diffrn_orient_matrix_UB_33 0.0023371000
_diffrn_radiation_monochromator mirror
_diffrn_radiation_probe x-ray
_diffrn_radiation_type CuK\a
_diffrn_radiation_wavelength 1.54184
_diffrn_reflns_av_R_equivalents 0.0646
_diffrn_reflns_av_unetI/netI 0.0231
_diffrn_reflns_Laue_measured_fraction_full 1.000
_diffrn_reflns_Laue_measured_fraction_max 0.994
_diffrn_reflns_limit_h_max 6
_diffrn_reflns_limit_h_min -7
_diffrn_reflns_limit_k_max 9
_diffrn_reflns_limit_k_min -9
_diffrn_reflns_limit_l_max 34
_diffrn_reflns_limit_l_min -34
_diffrn_reflns_number 27420
_diffrn_reflns_point_group_measured_fraction_full 1.000
_diffrn_reflns_point_group_measured_fraction_max 0.986
_diffrn_reflns_theta_full 67.684
_diffrn_reflns_theta_max 80.247
_diffrn_reflns_theta_min 3.211
_diffrn_source 'micro-focus sealed X-ray tube'
_diffrn_source_type 'PhotonJet (Cu) X-ray Source'
_exptl_absorpt_coefficient_mu 2.540
_exptl_absorpt_correction_T_max 1.000
_exptl_absorpt_correction_T_min 0.660
_exptl_absorpt_correction_type gaussian
_exptl_absorpt_process_details
;
CrysAlisPro 1.171.39.31d (Rigaku Oxford Diffraction, 2017)
Numerical absorption correction based on gaussian integration over
			a multifaceted crystal model
Empirical absorption correction using spherical harmonics,
 implemented in SCALE3 ABSPACK scaling algorithm.
;
_exptl_crystal_colour 'clear colourless'
_exptl_crystal_colour_lustre clear
_exptl_crystal_colour_primary colourless
_exptl_crystal_density_diffrn 1.259
_exptl_crystal_description plate
_exptl_crystal_F_000 496
_exptl_crystal_size_max 0.172
_exptl_crystal_size_mid 0.087
_exptl_crystal_size_min 0.013
_refine_diff_density_max 0.669
_refine_diff_density_min -0.462
_refine_diff_density_rms 0.081
_refine_ls_abs_structure_details
;
 Flack x determined using 844 quotients [(I+)-(I-)]/[(I+)+(I-)]
 (Parsons, Flack and Wagner, Acta Cryst. B69 (2013) 249-259).
;
_refine_ls_abs_structure_Flack 0.038(10)
_refine_ls_extinction_method none
_refine_ls_goodness_of_fit_ref 1.090
_refine_ls_hydrogen_treatment mixed
_refine_ls_matrix_type full
_refine_ls_number_parameters 171
_refine_ls_number_reflns 2678
_refine_ls_number_restraints 24
_refine_ls_restrained_S_all 1.088
_refine_ls_R_factor_all 0.0729
_refine_ls_R_factor_gt 0.0667
_refine_ls_shift/su_max 0.000
_refine_ls_shift/su_mean 0.000
_refine_ls_structure_factor_coef Fsqd
_refine_ls_weighting_details 'w=1/[\s^2^(Fo^2^)+(0.1528P)^2^+0.1512P] where P=(Fo^2^+2Fc^2^)/3'
_refine_ls_weighting_scheme calc
_refine_ls_wR_factor_gt 0.2010
_refine_ls_wR_factor_ref 0.2104
_reflns_Friedel_coverage 0.673
_reflns_Friedel_fraction_full 0.999
_reflns_Friedel_fraction_max 0.975
_reflns_number_gt 2332
_reflns_number_total 2678
_reflns_threshold_expression 'I > 2\s(I)'
_cod_data_source_file ja9b05830_si_003.cif
_cod_data_source_block ca050618_3_1
_cod_database_code 4128626
_shelx_shelxl_version_number 2018/3
_chemical_oxdiff_formula C13H13ClNO
_shelx_space_group_comment
;
The symmetry employed for this shelxl refinement is uniquely defined
by the following loop, which should always be used as a source of
symmetry information in preference to the above space-group names.
They are only intended as comments.
;
_reflns_odcompleteness_completeness 99.93
_reflns_odcompleteness_iscentric 1
_reflns_odcompleteness_theta 66.97
_olex2_refinement_description
;
1. Fixed Uiso
 At 1.2 times of:
  All C(H) groups, All C(H,H) groups, All N(H,H) groups
 At 1.5 times of:
  All O(H) groups
2. Restrained distances
 H1A-H1B
 1.44 with sigma of 0.02
 N1-H1A = N1-H1B
 0.93 with sigma of 0.02
 O1-H1A
 -2 with sigma of 0.02
 C3-C2A \\sim C3-C2
 with sigma of 0.02
 C2-C1 \\sim C2A-C1A
 with sigma of 0.02
3. Rigid body (RIGU) restrains
 C3, C2, C1A, C1, C2A
 with sigma for 1-2 distances of 0.004 and sigma for 1-3 distances of 0.004
4. Others
 Sof(H3B)=Sof(C2A)=Sof(H2A)=Sof(C1A)=Sof(H1AA)=Sof(H1AB)=1-FVAR(1)
 Sof(H3A)=Sof(C2)=Sof(H2)=Sof(C1)=Sof(H1C)=Sof(H1D)=FVAR(1)
5.a Ternary CH refined with riding coordinates:
 C3(H3A), C3(H3B)
5.b Aromatic/amide H refined with riding coordinates:
 C12(H12), C10(H10), C5(H5), C7(H7), C13(H13), C8(H8), C9(H9), C2(H2), C2A(H2A)
5.c X=CH2 refined with riding coordinates:
 C1(H1C,H1D), C1A(H1AA,H1AB)
5.d Idealised tetrahedral OH refined as rotating group:
 O1(H1)
;
_olex2_date_sample_data_collection 2018-07-29
_olex2_date_sample_submission 2018-07-28
_olex2_submission_original_sample_id ca050618_3_1
_olex2_submission_special_instructions 'No special instructions were received'
_oxdiff_exptl_absorpt_empirical_details
;
Empirical correction (ABSPACK) includes:
- Absorption correction using spherical harmonics
- Frame scaling
- Detector area scaling
;
_oxdiff_exptl_absorpt_empirical_full_max 1.648
_oxdiff_exptl_absorpt_empirical_full_min 0.677

loop_
_space_group_symop_operation_xyz
'x, y, z'
'-x+1/2, -y, z+1/2'
'-x, y+1/2, -z+1/2'
'x+1/2, -y+1/2, -z'

loop_
_atom_site_label
_atom_site_type_symbol
_atom_site_fract_x
_atom_site_fract_y
_atom_site_fract_z
_atom_site_U_iso_or_equiv
_atom_site_adp_type
_atom_site_occupancy
_atom_site_site_symmetry_order
_atom_site_calc_flag
_atom_site_refinement_flags_posn
_atom_site_refinement_flags_adp
_atom_site_refinement_flags_occupancy
_atom_site_disorder_assembly
_atom_site_disorder_group
Cl1 Cl 0.7461(2) 0.1835(3) 0.54715(4) 0.0839(6) Uani 1 1 d . . . . .
C11 C 0.1310(6) 0.3815(5) 0.74603(14) 0.0399(8) Uani 1 1 d . . . . .
O1 O 0.3065(7) 0.1406(5) 0.58191(14) 0.0702(10) Uani 1 1 d D . . . .
H1 H 0.434639 0.139802 0.574845 0.105 Uiso 1 1 calc GR . . . .
C6 C 0.3317(6) 0.4577(5) 0.73102(15) 0.0431(8) Uani 1 1 d . . . . .
C12 C -0.0230(6) 0.3351(5) 0.71044(14) 0.0437(8) Uani 1 1 d . . . . .
H12 H -0.153725 0.284362 0.719949 0.052 Uiso 1 1 calc R . . . .
N1 N 0.2112(7) 0.3045(6) 0.56458(13) 0.0636(10) Uani 1 1 d D . . . .
H1A H 0.065(4) 0.297(6) 0.5598(18) 0.076 Uiso 1 1 d DR . . . .
H1B H 0.265(8) 0.309(7) 0.5326(12) 0.076 Uiso 1 1 d DR . . . .
C10 C 0.0933(6) 0.3541(5) 0.79626(14) 0.0454(8) Uani 1 1 d . . . . .
H10 H -0.036824 0.304303 0.806495 0.054 Uiso 1 1 calc R . . . .
C5 C 0.3691(7) 0.4826(5) 0.68081(15) 0.0487(9) Uani 1 1 d . . . . .
H5 H 0.499616 0.531430 0.670519 0.058 Uiso 1 1 calc R . . . .
C7 C 0.4847(7) 0.5033(5) 0.76685(17) 0.0510(9) Uani 1 1 d . . . . .
H7 H 0.615770 0.553728 0.757502 0.061 Uiso 1 1 calc R . . . .
C4 C 0.2183(7) 0.4365(5) 0.64734(14) 0.0498(9) Uani 1 1 d . . . . .
C13 C 0.0171(7) 0.3636(6) 0.66222(15) 0.0488(9) Uani 1 1 d . . . . .
H13 H -0.087295 0.335398 0.639193 0.059 Uiso 1 1 calc R . . . .
C8 C 0.4443(8) 0.4752(6) 0.81465(18) 0.0550(10) Uani 1 1 d . . . . .
H8 H 0.548311 0.505660 0.837568 0.066 Uiso 1 1 calc R . . . .
C9 C 0.2467(8) 0.4004(6) 0.83003(15) 0.0530(9) Uani 1 1 d . . . . .
H9 H 0.220155 0.382398 0.862941 0.064 Uiso 1 1 calc R . . . .
C3 C 0.2602(11) 0.4716(7) 0.59365(15) 0.0646(11) Uani 1 1 d D U . . .
H3A H 0.409886 0.509172 0.588620 0.078 Uiso 0.663(18) 1 calc R . P A 1
H3B H 0.416194 0.487745 0.591021 0.078 Uiso 0.337(18) 1 calc R . P A 2
C2 C 0.111(3) 0.6098(18) 0.5720(7) 0.084(5) Uani 0.663(18) 1 d D U P A 1
H2 H -0.036756 0.592368 0.573023 0.101 Uiso 0.663(18) 1 calc R . P A 1
C1 C 0.198(3) 0.7634(14) 0.5503(4) 0.117(5) Uani 0.663(18) 1 d D U P A 1
H1C H 0.346007 0.779362 0.549479 0.141 Uiso 0.663(18) 1 calc R . P A 1
H1D H 0.107791 0.851399 0.536564 0.141 Uiso 0.663(18) 1 calc R . P A 1
C2A C 0.165(4) 0.655(3) 0.5786(9) 0.065(6) Uani 0.337(18) 1 d D U P A 2
H2A H 0.223356 0.761667 0.591745 0.078 Uiso 0.337(18) 1 calc R . P A 2
C1A C -0.004(4) 0.670(3) 0.5462(7) 0.090(7) Uani 0.337(18) 1 d D U P A 2
H1AA H -0.064674 0.564575 0.532652 0.108 Uiso 0.337(18) 1 calc R . P A 2
H1AB H -0.057577 0.785330 0.537978 0.108 Uiso 0.337(18) 1 calc R . P A 2

loop_
_atom_site_aniso_label
_atom_site_aniso_U_11
_atom_site_aniso_U_22
_atom_site_aniso_U_33
_atom_site_aniso_U_23
_atom_site_aniso_U_13
_atom_site_aniso_U_12
Cl1 0.0645(8) 0.1441(14) 0.0430(6) -0.0052(6) -0.0055(5) -0.0031(9)
C11 0.0336(17) 0.0405(16) 0.0457(18) -0.0028(12) 0.0037(13) 0.0026(13)
O1 0.077(2) 0.076(2) 0.0570(17) -0.0007(16) 0.0083(17) 0.0073(18)
C6 0.0342(17) 0.0392(14) 0.056(2) -0.0052(15) 0.0060(15) 0.0028(14)
C12 0.0344(17) 0.0480(17) 0.0488(19) -0.0004(15) 0.0048(14) -0.0034(14)
N1 0.065(3) 0.083(3) 0.0432(17) -0.0013(16) 0.0036(17) 0.009(2)
C10 0.0412(19) 0.0478(18) 0.0472(19) 0.0008(15) 0.0037(15) 0.0013(15)
C5 0.042(2) 0.0460(17) 0.058(2) -0.0028(15) 0.0124(16) -0.0030(15)
C7 0.0374(19) 0.0430(17) 0.073(3) -0.0105(17) -0.0030(18) 0.0005(14)
C4 0.052(2) 0.0520(19) 0.0452(18) -0.0001(15) 0.0102(17) 0.0023(17)
C13 0.043(2) 0.059(2) 0.0440(19) -0.0036(16) -0.0002(15) -0.0002(17)
C8 0.047(2) 0.053(2) 0.065(3) -0.0096(18) -0.0140(18) 0.0043(17)
C9 0.061(2) 0.0518(19) 0.0465(18) -0.0021(15) -0.001(2) 0.0083(18)
C3 0.078(3) 0.069(2) 0.0467(19) 0.0021(17) 0.015(2) -0.001(2)
C2 0.113(11) 0.077(7) 0.063(7) 0.004(6) 0.000(7) 0.006(7)
C1 0.173(14) 0.073(6) 0.106(9) 0.023(5) 0.012(9) 0.006(8)
C2A 0.089(13) 0.067(10) 0.041(9) 0.006(8) 0.015(7) -0.005(9)
C1A 0.129(17) 0.071(10) 0.069(10) 0.010(7) -0.008(10) 0.040(11)

loop_
_atom_type_symbol
_atom_type_description
_atom_type_scat_dispersion_real
_atom_type_scat_dispersion_imag
_atom_type_scat_source
C C 0.0181 0.0091 'International Tables Vol C Tables 4.2.6.8 and 6.1.1.4'
H H 0.0000 0.0000 'International Tables Vol C Tables 4.2.6.8 and 6.1.1.4'
Cl Cl 0.3639 0.7018 'International Tables Vol C Tables 4.2.6.8 and 6.1.1.4'
N N 0.0311 0.0180 'International Tables Vol C Tables 4.2.6.8 and 6.1.1.4'
O O 0.0492 0.0322 'International Tables Vol C Tables 4.2.6.8 and 6.1.1.4'

loop_
_exptl_crystal_face_index_h
_exptl_crystal_face_index_k
_exptl_crystal_face_index_l
_exptl_crystal_face_perp_dist
0 0 18 0.0080
0 0 -18 0.0054
-4 -1 1 0.0774
-3 3 -1 0.0721
0 5 -2 0.0391
1 4 -2 0.0507
4 -1 0 0.0811
0 -5 2 0.0471
0 -4 -9 0.0390

loop_
_geom_angle_atom_site_label_1
_geom_angle_atom_site_label_2
_geom_angle_atom_site_label_3
_geom_angle
C12 C11 C6 119.1(3)
C12 C11 C10 122.1(3)
C10 C11 C6 118.8(3)
N1 O1 H1 109.5
C5 C6 C11 118.5(4)
C7 C6 C11 118.6(4)
C7 C6 C5 122.9(4)
C11 C12 H12 119.5
C13 C12 C11 120.9(3)
C13 C12 H12 119.5
O1 N1 H1A 114(3)
O1 N1 H1B 101(3)
O1 N1 C3 114.9(4)
H1A N1 H1B 103(3)
C3 N1 H1A 109(3)
C3 N1 H1B 114(3)
C11 C10 H10 119.6
C9 C10 C11 120.7(4)
C9 C10 H10 119.6
C6 C5 H5 119.4
C4 C5 C6 121.3(4)
C4 C5 H5 119.4
C6 C7 H7 119.4
C8 C7 C6 121.3(4)
C8 C7 H7 119.4
C5 C4 C13 120.4(4)
C5 C4 C3 120.0(4)
C13 C4 C3 119.6(4)
C12 C13 C4 119.8(4)
C12 C13 H13 120.1
C4 C13 H13 120.1
C7 C8 H8 119.6
C7 C8 C9 120.8(4)
C9 C8 H8 119.6
C10 C9 C8 119.8(4)
C10 C9 H9 120.1
C8 C9 H9 120.1
N1 C3 C4 110.5(4)
N1 C3 H3A 110.3
N1 C3 H3B 105.1
N1 C3 C2 101.9(7)
N1 C3 C2A 119.4(10)
C4 C3 H3A 110.3
C4 C3 H3B 105.1
C2 C3 C4 113.3(9)
C2 C3 H3A 110.3
C2A C3 C4 110.2(11)
C2A C3 H3B 105.1
C3 C2 H2 120.7
C1 C2 C3 118.5(14)
C1 C2 H2 120.7
C2 C1 H1C 120.0
C2 C1 H1D 120.0
H1C C1 H1D 120.0
C3 C2A H2A 118.6
C1A C2A C3 122.9(18)
C1A C2A H2A 118.6
C2A C1A H1AA 120.0
C2A C1A H1AB 120.0
H1AA C1A H1AB 120.0

loop_
_geom_bond_atom_site_label_1
_geom_bond_atom_site_label_2
_geom_bond_distance
C11 C6 1.426(5)
C11 C12 1.411(5)
C11 C10 1.417(5)
O1 H1 0.8200
O1 N1 1.413(6)
C6 C5 1.413(6)
C6 C7 1.410(6)
C12 H12 0.9300
C12 C13 1.367(5)
N1 H1A 0.92(2)
N1 H1B 0.94(2)
N1 C3 1.485(6)
C10 H10 0.9300
C10 C9 1.374(6)
C5 H5 0.9300
C5 C4 1.357(6)
C7 H7 0.9300
C7 C8 1.355(7)
C4 C13 1.419(6)
C4 C3 1.522(5)
C13 H13 0.9300
C8 H8 0.9300
C8 C9 1.409(7)
C9 H9 0.9300
C3 H3A 0.9800
C3 H3B 0.9800
C3 C2 1.490(13)
C3 C2A 1.512(18)
C2 H2 0.9300
C2 C1 1.374(17)
C1 H1C 0.9300
C1 H1D 0.9300
C2A H2A 0.9300
C2A C1A 1.39(2)
C1A H1AA 0.9300
C1A H1AB 0.9300

loop_
_exptl_oxdiff_crystal_face_indexfrac_h
_exptl_oxdiff_crystal_face_indexfrac_k
_exptl_oxdiff_crystal_face_indexfrac_l
_exptl_oxdiff_crystal_face_x
_exptl_oxdiff_crystal_face_y
_exptl_oxdiff_crystal_face_z
-0.0377 -0.0048 18.0054 0.1827 -0.9896 0.0515
0.0377 0.0048 -18.0054 -0.1827 0.9896 -0.0515
-3.9972 -0.9986 1.0004 -0.0358 -0.0209 1.0137
-2.9965 3.0033 -0.9989 0.7274 0.2165 0.6195
0.0011 5.0028 -1.9988 1.0091 0.2913 -0.1868
1.0007 4.0018 -1.9993 0.7632 0.2374 -0.3942
3.9963 -1.0026 -0.0008 -0.3658 -0.1066 -0.9384
-0.0011 -5.0028 1.9988 -1.0091 -0.2913 0.1868
0.0213 -3.9994 -9.0041 -0.9148 0.3497 0.1191
